data_4075756
loop_
_publ_author_name
'Pampaloni, Guido'
'Peloso, Riccardo'
'Graiff, Claudia'
'Tiripicchio, Antonio'

_publ_section_title
;
 Olefin Trifluoroacetato Derivatives of Copper(I) and Their Olefin/CO
 Exchange Reactions
;
_journal_issue 5
_journal_name_full Organometallics
_journal_page_first 819
_journal_paper_doi 10.1021/om049314b
_journal_volume 24
_journal_year 2005
_chemical_formula_sum 'C24 H20 Cu2 F6 O8'
_chemical_formula_weight 677.48
_chemical_name_systematic
;
 ?
;
_space_group_IT_number 19
_symmetry_cell_setting orthorhombic
_symmetry_space_group_name_Hall 'P 2ac 2ab'
_symmetry_space_group_name_H-M 'P 21 21 21'
_atom_sites_solution_hydrogens geom
_atom_sites_solution_primary direct
_atom_sites_solution_secondary difmap
_audit_creation_method SHELXL-97
_cell_angle_alpha 90.00
_cell_angle_beta 90.00
_cell_angle_gamma 90.00
_cell_formula_units_Z 4
_cell_length_a 16.142(5)
_cell_length_b 16.712(5)
_cell_length_c 9.861(3)
_cell_measurement_reflns_used 24
_cell_measurement_temperature 233(2)
_cell_measurement_theta_max 37
_cell_measurement_theta_min 18
_cell_volume 2660.2(14)
_computing_molecular_graphics 'ORTEP 3'
_computing_structure_refinement 'SHELXL-97 (Sheldrick, 1997)'
_computing_structure_solution SHELXS
_diffrn_ambient_temperature 233(2)
_diffrn_measured_fraction_theta_full 0.999
_diffrn_measured_fraction_theta_max 0.999
_diffrn_measurement_device_type 'Enraf Nonius CAD 4'
_diffrn_measurement_method '\q/2\q scan'
_diffrn_radiation_monochromator graphite
_diffrn_radiation_source 'fine-focus sealed tube'
_diffrn_radiation_type CuK\a
_diffrn_radiation_wavelength 1.5418
_diffrn_reflns_av_R_equivalents 0.0000
_diffrn_reflns_av_sigmaI/netI 0.0381
_diffrn_reflns_limit_h_max 18
_diffrn_reflns_limit_h_min -4
_diffrn_reflns_limit_k_max 18
_diffrn_reflns_limit_k_min 0
_diffrn_reflns_limit_l_max 11
_diffrn_reflns_limit_l_min 0
_diffrn_reflns_number 2249
_diffrn_reflns_theta_full 60.00
_diffrn_reflns_theta_max 60.00
_diffrn_reflns_theta_min 3.81
_diffrn_standards_interval_count 100
_diffrn_standards_number 1
_exptl_absorpt_coefficient_mu 2.786
_exptl_absorpt_correction_T_max 0.6350
_exptl_absorpt_correction_T_min 0.3222
_exptl_absorpt_correction_type refdelf
_exptl_absorpt_process_details 'Parkin & al.(1995)'
_exptl_crystal_colour yellow
_exptl_crystal_density_diffrn 1.692
_exptl_crystal_density_method 'not measured'
_exptl_crystal_description prismatic
_exptl_crystal_F_000 1360
_exptl_crystal_size_max 0.18
_exptl_crystal_size_mid 0.15
_exptl_crystal_size_min 0.10
_refine_diff_density_max 0.268
_refine_diff_density_min -0.334
_refine_diff_density_rms 0.061
_refine_ls_abs_structure_details 'Flack H D (1983), Acta Cryst. A39, 876-881'
_refine_ls_abs_structure_Flack -0.11(6)
_refine_ls_extinction_method none
_refine_ls_goodness_of_fit_ref 0.989
_refine_ls_hydrogen_treatment mixed
_refine_ls_matrix_type full
_refine_ls_number_parameters 417
_refine_ls_number_reflns 2249
_refine_ls_number_restraints 12
_refine_ls_restrained_S_all 0.989
_refine_ls_R_factor_all 0.0470
_refine_ls_R_factor_gt 0.0356
_refine_ls_shift/su_max 0.093
_refine_ls_shift/su_mean 0.007
_refine_ls_structure_factor_coef Fsqd
_refine_ls_weighting_details 'calc w=1/[\s^2^(Fo^2^)+(0.0613P)^2^+0.0000P] where P=(Fo^2^+2Fc^2^)/3'
_refine_ls_weighting_scheme calc
_refine_ls_wR_factor_gt 0.0876
_refine_ls_wR_factor_ref 0.0949
_reflns_number_gt 1873
_reflns_number_total 2249
_reflns_threshold_expression >2sigma(I)
_cod_data_source_file om049314bsi20041230_114344.cif
_cod_data_source_block rp32h
_cod_original_sg_symbol_H-M P212121
_cod_database_code 4075756

loop_
_symmetry_equiv_pos_as_xyz
'x, y, z'
'-x+1/2, -y, z+1/2'
'x+1/2, -y+1/2, -z'
'-x, y+1/2, -z+1/2'

loop_
_atom_site_label
_atom_site_type_symbol
_atom_site_fract_x
_atom_site_fract_y
_atom_site_fract_z
_atom_site_U_iso_or_equiv
_atom_site_adp_type
_atom_site_occupancy
_atom_site_symmetry_multiplicity
_atom_site_calc_flag
_atom_site_refinement_flags
_atom_site_disorder_assembly
_atom_site_disorder_group
C1 C -0.0770(4) 0.7217(4) 0.7696(7) 0.0444(15) Uani 1 1 d . A .
C2 C -0.1130(3) 0.6854(3) 0.6443(7) 0.0547(19) Uani 1 1 d D . .
C3 C 0.0016(4) 0.6684(4) 1.1270(7) 0.0409(16) Uani 1 1 d . A .
C4 C 0.0263(3) 0.5993(3) 1.2157(7) 0.057(2) Uani 1 1 d D . .
C5 C -0.2081(4) 0.8591(4) 1.1346(7) 0.0386(15) Uani 1 1 d . . .
H5 H -0.1650 0.8877 1.1741 0.046 Uiso 1 1 calc R . .
C6 C -0.2191(4) 0.8598(4) 0.9963(7) 0.0418(16) Uani 1 1 d . . .
H6 H -0.2528 0.8195 0.9616 0.050 Uiso 1 1 calc R . .
C7 C -0.1848(4) 0.9151(4) 0.8966(7) 0.0442(16) Uani 1 1 d . . .
C8 C -0.1997(5) 0.9003(4) 0.7591(8) 0.0549(19) Uani 1 1 d . . .
H8 H -0.2311 0.8558 0.7352 0.066 Uiso 1 1 calc R . .
C9 C -0.1701(5) 0.9484(5) 0.6592(10) 0.072(2) Uani 1 1 d . . .
H9 H -0.1801 0.9360 0.5687 0.086 Uiso 1 1 calc R . .
C10 C -0.1252(5) 1.0158(5) 0.6923(10) 0.072(2) Uani 1 1 d . . .
H10 H -0.1056 1.0498 0.6249 0.086 Uiso 1 1 calc R . .
C11 C -0.1098(4) 1.0320(5) 0.8273(11) 0.070(3) Uani 1 1 d . . .
H11 H -0.0796 1.0774 0.8504 0.084 Uiso 1 1 calc R . .
C12 C -0.1388(4) 0.9817(3) 0.9294(9) 0.0519(18) Uani 1 1 d . . .
H12 H -0.1271 0.9930 1.0197 0.062 Uiso 1 1 calc R . .
C13 C -0.2656(4) 0.8124(4) 1.2189(7) 0.0376(15) Uani 1 1 d . . .
C14 C -0.3087(5) 0.7790(5) 1.4389(7) 0.0623(19) Uani 1 1 d . . .
H14A H -0.3646 0.7914 1.4133 0.093 Uiso 1 1 calc R . .
H14B H -0.2996 0.7949 1.5313 0.093 Uiso 1 1 calc R . .
H14C H -0.2996 0.7225 1.4303 0.093 Uiso 1 1 calc R . .
C15 C 0.1080(4) 0.8676(4) 1.0343(7) 0.0422(16) Uani 1 1 d . . .
H15 H 0.1600 0.8448 1.0464 0.051 Uiso 1 1 calc R . .
C16 C 0.0871(4) 0.9005(3) 0.9104(7) 0.0418(15) Uani 1 1 d . . .
H16 H 0.0311 0.9109 0.8973 0.050 Uiso 1 1 calc R . .
C17 C 0.1411(4) 0.9211(3) 0.7978(7) 0.0402(15) Uani 1 1 d . . .
C18 C 0.1094(4) 0.9574(4) 0.6834(8) 0.057(2) Uani 1 1 d . . .
H18 H 0.0528 0.9677 0.6786 0.069 Uiso 1 1 calc R . .
C19 C 0.1588(5) 0.9787(4) 0.5770(9) 0.066(2) Uani 1 1 d . . .
H19 H 0.1362 1.0053 0.5029 0.080 Uiso 1 1 calc R . .
C20 C 0.2417(5) 0.9609(4) 0.5793(9) 0.065(2) Uani 1 1 d . . .
H20 H 0.2752 0.9735 0.5056 0.079 Uiso 1 1 calc R . .
C21 C 0.2749(4) 0.9238(4) 0.6931(9) 0.062(2) Uani 1 1 d . . .
H21 H 0.3312 0.9122 0.6964 0.074 Uiso 1 1 calc R . .
C22 C 0.2261(4) 0.9047(4) 0.7982(8) 0.0516(18) Uani 1 1 d . . .
H22 H 0.2494 0.8799 0.8735 0.062 Uiso 1 1 calc R . .
C23 C 0.0485(4) 0.8684(4) 1.1470(7) 0.0423(16) Uani 1 1 d . . .
C24 C 0.0262(6) 0.8399(5) 1.3782(8) 0.072(2) Uani 1 1 d . . .
H24A H -0.0003 0.8907 1.3913 0.107 Uiso 1 1 calc R . .
H24B H 0.0568 0.8259 1.4583 0.107 Uiso 1 1 calc R . .
H24C H -0.0150 0.7998 1.3608 0.107 Uiso 1 1 calc R . .
Cu1 Cu 0.06157(5) 0.77980(5) 0.91633(9) 0.0409(2) Uani 1 1 d . . .
Cu2 Cu -0.12953(5) 0.77714(5) 1.04484(9) 0.0424(3) Uani 1 1 d . A .
F1A F -0.0782(11) 0.6146(6) 0.6201(18) 0.075(4) Uani 0.50 1 d PD A 1
F2A F -0.108(2) 0.7278(15) 0.530(2) 0.089(8) Uani 0.50 1 d PD A 1
F3A F -0.1929(4) 0.6675(13) 0.6607(18) 0.067(4) Uani 0.50 1 d PD A 1
F1B F -0.0647(14) 0.6360(14) 0.574(2) 0.148(11) Uani 0.50 1 d PD A 2
F2B F -0.126(2) 0.7428(15) 0.553(2) 0.088(8) Uani 0.50 1 d PD A 2
F3B F -0.1854(10) 0.6471(18) 0.647(3) 0.160(13) Uani 0.50 1 d PD A 2
F4A F 0.0800(10) 0.5522(9) 1.1523(12) 0.086(5) Uani 0.50 1 d PD B 3
F5A F 0.0729(13) 0.6252(7) 1.3183(15) 0.117(5) Uani 0.50 1 d PD B 3
F6A F -0.0313(7) 0.5514(10) 1.268(3) 0.114(7) Uani 0.50 1 d PD B 3
F4B F 0.0052(14) 0.6056(11) 1.3454(9) 0.117(6) Uani 0.50 1 d PD B 4
F5B F 0.1028(6) 0.5702(14) 1.2142(19) 0.120(9) Uani 0.50 1 d PD B 4
F6B F -0.0205(12) 0.5375(7) 1.1779(19) 0.120(7) Uani 0.50 1 d PD B 4
O1 O -0.1245(3) 0.7222(3) 0.8678(5) 0.0533(11) Uani 1 1 d . . .
O2 O -0.0052(3) 0.7462(3) 0.7592(5) 0.0551(12) Uani 1 1 d . . .
O3 O 0.0529(3) 0.6842(2) 1.0371(5) 0.0488(11) Uani 1 1 d . . .
O4 O -0.0654(3) 0.6998(2) 1.1560(4) 0.0472(11) Uani 1 1 d . . .
O5 O -0.3212(3) 0.7713(3) 1.1756(4) 0.0493(11) Uani 1 1 d . . .
O6 O -0.2514(3) 0.8218(3) 1.3508(5) 0.0528(12) Uani 1 1 d . . .
O7 O -0.0237(3) 0.8864(3) 1.1369(5) 0.0536(13) Uani 1 1 d . . .
O8 O 0.0824(3) 0.8448(3) 1.2635(5) 0.0603(14) Uani 1 1 d . . .

loop_
_atom_site_aniso_label
_atom_site_aniso_U_11
_atom_site_aniso_U_22
_atom_site_aniso_U_33
_atom_site_aniso_U_23
_atom_site_aniso_U_13
_atom_site_aniso_U_12
C1 0.054(4) 0.036(3) 0.043(4) 0.000(3) -0.007(3) 0.011(3)
C2 0.054(5) 0.064(5) 0.046(5) -0.005(4) -0.011(4) 0.002(4)
C3 0.041(4) 0.040(3) 0.041(4) 0.001(3) 0.001(3) -0.005(3)
C4 0.050(4) 0.049(4) 0.070(6) 0.022(4) 0.004(4) 0.008(4)
C5 0.028(3) 0.041(3) 0.046(4) -0.003(3) -0.002(3) -0.003(3)
C6 0.040(3) 0.042(3) 0.043(4) 0.001(3) -0.002(3) 0.006(3)
C7 0.038(3) 0.046(4) 0.049(4) 0.006(3) 0.001(3) 0.005(3)
C8 0.062(4) 0.049(4) 0.053(5) 0.005(4) -0.001(4) 0.005(4)
C9 0.068(5) 0.082(6) 0.066(6) 0.010(5) -0.002(5) 0.018(5)
C10 0.066(5) 0.074(6) 0.075(6) 0.028(5) 0.017(5) 0.017(5)
C11 0.049(4) 0.044(4) 0.117(8) 0.009(5) 0.003(5) 0.007(3)
C12 0.052(4) 0.039(3) 0.065(5) 0.005(4) -0.003(4) 0.004(3)
C13 0.038(3) 0.037(3) 0.037(4) -0.008(3) -0.007(3) 0.009(3)
C14 0.070(4) 0.079(5) 0.038(4) 0.014(5) 0.003(4) 0.002(5)
C15 0.044(4) 0.040(3) 0.042(4) 0.002(3) 0.005(3) 0.002(3)
C16 0.039(3) 0.034(3) 0.052(4) -0.002(3) 0.008(3) -0.003(3)
C17 0.045(4) 0.029(3) 0.046(4) -0.001(3) 0.002(3) -0.004(3)
C18 0.052(4) 0.064(4) 0.056(5) 0.013(4) 0.005(4) 0.008(4)
C19 0.083(6) 0.066(5) 0.050(5) 0.020(4) 0.003(5) 0.001(4)
C20 0.066(5) 0.059(4) 0.072(6) -0.007(5) 0.021(5) -0.006(4)
C21 0.048(4) 0.060(5) 0.077(6) 0.000(5) 0.013(4) -0.006(4)
C22 0.051(4) 0.050(4) 0.054(5) 0.002(4) 0.001(4) -0.003(3)
C23 0.047(4) 0.039(3) 0.041(4) -0.007(3) -0.002(4) -0.008(3)
C24 0.092(6) 0.078(5) 0.045(5) 0.006(4) 0.001(5) 0.002(5)
Cu1 0.0439(5) 0.0394(4) 0.0394(5) -0.0013(5) 0.0019(4) -0.0024(4)
Cu2 0.0412(5) 0.0425(5) 0.0435(5) 0.0001(5) 0.0032(4) 0.0070(4)
F1A 0.106(10) 0.058(5) 0.060(10) -0.032(6) -0.025(7) 0.007(6)
F2A 0.110(16) 0.112(13) 0.044(9) 0.000(11) -0.005(8) -0.031(14)
F3A 0.038(6) 0.108(9) 0.055(8) -0.037(7) -0.021(5) -0.023(5)
F1B 0.129(15) 0.24(2) 0.078(15) -0.091(15) -0.045(11) 0.107(18)
F2B 0.112(15) 0.113(13) 0.038(8) -0.012(8) -0.026(10) 0.025(9)
F3B 0.21(2) 0.17(2) 0.107(17) -0.064(14) 0.020(15) -0.092(17)
F4A 0.114(12) 0.080(7) 0.063(8) 0.037(7) 0.008(7) 0.072(8)
F5A 0.181(15) 0.116(10) 0.055(8) 0.017(8) -0.044(10) 0.029(12)
F6A 0.064(7) 0.128(14) 0.151(17) 0.088(13) 0.031(10) 0.021(8)
F4B 0.161(15) 0.140(14) 0.051(8) 0.069(9) 0.049(10) 0.061(12)
F5B 0.053(6) 0.22(2) 0.084(12) 0.094(14) 0.016(8) 0.044(9)
F6B 0.178(19) 0.048(6) 0.136(15) 0.051(8) -0.031(13) -0.029(8)
O1 0.052(2) 0.060(3) 0.048(3) -0.011(3) 0.000(2) 0.007(3)
O2 0.051(2) 0.071(3) 0.043(3) -0.001(2) 0.004(2) -0.009(2)
O3 0.053(3) 0.048(2) 0.046(3) 0.004(2) 0.009(3) 0.005(2)
O4 0.048(2) 0.047(3) 0.046(3) 0.006(2) 0.009(2) 0.007(2)
O5 0.047(2) 0.053(3) 0.047(3) 0.002(3) -0.013(2) -0.013(2)
O6 0.055(3) 0.062(3) 0.041(3) -0.011(3) -0.005(2) -0.003(2)
O7 0.043(3) 0.067(3) 0.051(3) 0.003(3) 0.001(2) 0.008(2)
O8 0.053(3) 0.086(4) 0.042(3) -0.003(3) -0.004(3) 0.003(3)

loop_
_atom_type_symbol
_atom_type_description
_atom_type_scat_dispersion_real
_atom_type_scat_dispersion_imag
_atom_type_scat_source
C C 0.0181 0.0091 'International Tables Vol C Tables 4.2.6.8 and 6.1.1.4'
H H 0.0000 0.0000 'International Tables Vol C Tables 4.2.6.8 and 6.1.1.4'
Cu Cu -1.9646 0.5888 'International Tables Vol C Tables 4.2.6.8 and 6.1.1.4'
F F 0.0727 0.0534 'International Tables Vol C Tables 4.2.6.8 and 6.1.1.4'
O O 0.0492 0.0322 'International Tables Vol C Tables 4.2.6.8 and 6.1.1.4'

loop_
_geom_angle_atom_site_label_1
_geom_angle_atom_site_label_2
_geom_angle_atom_site_label_3
_geom_angle
_geom_angle_site_symmetry_3
O1 C1 O2 130.3(6) .
O1 C1 C2 114.1(6) .
O2 C1 C2 115.6(6) .
F3B C2 F1A 87.0(16) .
F3B C2 F2A 109(2) .
F1A C2 F2A 107.2(16) .
F3B C2 F3A 17(2) .
F1A C2 F3A 103.4(14) .
F2A C2 F3A 106.3(18) .
F3B C2 F2B 103(2) .
F1A C2 F2B 125.8(17) .
F2A C2 F2B 19(3) .
F3A C2 F2B 95.3(19) .
F3B C2 F1B 103.1(18) .
F1A C2 F1B 26.9(15) .
F2A C2 F1B 81.6(16) .
F3A C2 F1B 119.4(16) .
F2B C2 F1B 100.7(18) .
F3B C2 C1 121.5(14) .
F1A C2 C1 110.2(10) .
F2A C2 C1 117.3(15) .
F3A C2 C1 111.6(9) .
F2B C2 C1 109.1(15) .
F1B C2 C1 117.0(12) .
O3 C3 O4 131.2(6) .
O3 C3 C4 113.7(5) .
O4 C3 C4 115.0(6) .
F6A C4 F4B 59.9(11) .
F6A C4 F5B 115.7(12) .
F4B C4 F5B 106.2(11) .
F6A C4 F4A 106.3(12) .
F4B C4 F4A 131.9(10) .
F5B C4 F4A 33.9(11) .
F6A C4 F5A 107.4(12) .
F4B C4 F5A 52.2(9) .
F5B C4 F5A 66.6(11) .
F4A C4 F5A 100.4(11) .
F6A C4 F6B 40.9(10) .
F4B C4 F6B 100.7(12) .
F5B C4 F6B 103.9(14) .
F4A C4 F6B 77.2(12) .
F5A C4 F6B 141.7(10) .
F6A C4 C3 120.1(8) .
F4B C4 C3 115.6(7) .
F5B C4 C3 121.4(9) .
F4A C4 C3 110.8(7) .
F5A C4 C3 110.0(7) .
F6B C4 C3 106.4(7) .
C6 C5 C13 119.0(6) .
C6 C5 Cu2 70.1(4) .
C13 C5 Cu2 106.2(4) .
C5 C6 C7 128.7(7) .
C5 C6 Cu2 70.9(4) .
C7 C6 Cu2 108.5(4) .
C12 C7 C8 117.6(7) .
C12 C7 C6 124.0(7) .
C8 C7 C6 118.4(6) .
C9 C8 C7 122.5(8) .
C10 C9 C8 119.7(9) .
C9 C10 C11 119.0(9) .
C12 C11 C10 121.1(8) .
C7 C12 C11 120.0(8) .
O5 C13 O6 122.8(6) .
O5 C13 C5 124.8(6) .
O6 C13 C5 112.4(6) .
C16 C15 C23 120.4(6) .
C16 C15 Cu1 71.9(4) .
C23 C15 Cu1 101.6(4) .
C15 C16 C17 128.6(6) .
C15 C16 Cu1 68.5(3) .
C17 C16 Cu1 112.0(4) .
C18 C17 C22 116.9(7) .
C18 C17 C16 120.4(6) .
C22 C17 C16 122.6(7) .
C19 C18 C17 121.7(7) .
C18 C19 C20 120.1(8) .
C19 C20 C21 119.1(8) .
C22 C21 C20 120.2(7) .
C21 C22 C17 121.8(8) .
O7 C23 O8 122.8(7) .
O7 C23 C15 124.9(7) .
O8 C23 C15 112.4(5) .
O2 Cu1 O3 101.7(2) .
O2 Cu1 C15 149.8(2) .
O3 Cu1 C15 105.3(2) .
O2 Cu1 C16 111.5(2) .
O3 Cu1 C16 144.5(2) .
C15 Cu1 C16 39.6(3) .
O2 Cu1 O5 91.99(19) 3_567
O3 Cu1 O5 89.74(17) 3_567
C15 Cu1 O5 101.3(2) 3_567
C16 Cu1 O5 101.0(2) 3_567
O1 Cu2 O4 99.42(19) .
O1 Cu2 C6 97.8(2) .
O4 Cu2 C6 158.8(2) .
O1 Cu2 C5 135.4(2) .
O4 Cu2 C5 121.0(2) .
C6 Cu2 C5 39.0(2) .
C1 O1 Cu2 136.2(5) .
C1 O2 Cu1 122.9(5) .
C3 O3 Cu1 130.0(4) .
C3 O4 Cu2 127.2(4) .
C13 O5 Cu1 167.5(4) 3_467
C13 O6 C14 114.5(5) .
C23 O8 C24 115.6(6) .

loop_
_geom_bond_atom_site_label_1
_geom_bond_atom_site_label_2
_geom_bond_distance
_geom_bond_site_symmetry_2
C1 O1 1.235(7) .
C1 O2 1.234(8) .
C1 C2 1.495(9) .
C2 F3B 1.331(3) .
C2 F1A 1.331(3) .
C2 F2A 1.332(3) .
C2 F3A 1.333(3) .
C2 F2B 1.332(3) .
C2 F1B 1.331(3) .
C3 O3 1.241(7) .
C3 O4 1.236(8) .
C3 C4 1.503(8) .
C4 F6A 1.328(3) .
C4 F4B 1.328(3) .
C4 F5B 1.328(3) .
C4 F4A 1.329(3) .
C4 F5A 1.333(3) .
C4 F6B 1.333(3) .
C5 C6 1.375(9) .
C5 C13 1.471(9) .
C5 Cu2 2.066(6) .
C6 C7 1.458(9) .
C6 Cu2 2.055(6) .
C7 C12 1.375(9) .
C7 C8 1.400(10) .
C8 C9 1.359(10) .
C9 C10 1.379(12) .
C10 C11 1.381(13) .
C11 C12 1.394(11) .
C13 O5 1.207(7) .
C13 O6 1.331(8) .
C14 O6 1.457(8) .
C15 C16 1.382(9) .
C15 C23 1.468(9) .
C15 Cu1 2.017(6) .
C16 C17 1.452(9) .
C16 Cu1 2.061(5) .
C17 C18 1.379(10) .
C17 C22 1.399(9) .
C18 C19 1.365(10) .
C19 C20 1.370(11) .
C20 C21 1.390(11) .
C21 C22 1.340(10) .
C23 O7 1.207(8) .
C23 O8 1.333(8) .
C24 O8 1.452(9) .
Cu1 O2 1.969(5) .
Cu1 O3 1.998(4) .
Cu1 O5 2.266(4) 3_567
Cu2 O1 1.974(5) .
Cu2 O4 1.986(4) .
O5 Cu1 2.266(4) 3_467
